data_7050679
loop_
_publ_author_name
'Zimmer, Bertrand'
'Bulach, V\'eronique'
'Drexler, Cathy'
'Erhardt, Sabine'
'Hosseini, Mir Wais'
'De Cian, Andr\'e'

_publ_section_title
;
 Design, synthesis, structural analysis and atropoisomerisation studies
 of polynucleating ligands based on porphyrins bearing catechol units
;
_journal_issue 1
_journal_name_full 'New Journal of Chemistry'
_journal_page_first 43
_journal_page_last 57
_journal_paper_doi 10.1039/b104084g
_journal_volume 26
_journal_year 2002
_chemical_formula_moiety 'C44 H34 N8'
_chemical_formula_sum 'C44 H34 N8'
_chemical_formula_weight 674.82
_space_group_IT_number 4
_symmetry_cell_setting monoclinic
_symmetry_space_group_name_Hall 'P 2yb'
_symmetry_space_group_name_H-M 'P 1 21 1'
_audit_creation_date 5-09-00
_cell_angle_alpha 90
_cell_angle_beta 108.60(2)
_cell_angle_gamma 90
_cell_formula_units_Z 2
_cell_length_a 12.129(3)
_cell_length_b 11.168(1)
_cell_length_c 13.627(3)
_cell_measurement_reflns_used -13
_cell_measurement_temperature 294
_cell_measurement_theta_max 24.6
_cell_measurement_theta_min 1.4
_cell_volume 1749.5(6)
_computing_cell_refinement CAD4_(Enraf-Nonius,_1994)
_computing_data_collection CAD4_(Enraf-Nonius,_1994)
_computing_data_reduction process_OpenMoleN_(_1997)
_computing_publication_material CIFGEN_IN_OpenMoleN_(_1997)
_computing_structure_refinement LSFM_OpenMoleN_(_1997)
_computing_structure_solution Direct_methods_(SIR,_Burla_et_al.,_1989)
_diffrn_ambient_temperature 294
_diffrn_measurement_device_type Enraf_Nonius_CAD4
_diffrn_measurement_method \q/2\q
_diffrn_radiation_monochromator graphite
_diffrn_radiation_type Mo-K\a
_diffrn_radiation_wavelength 0.71073
_diffrn_reflns_av_R_equivalents 1.370
_diffrn_reflns_av_sigmaI/netI 0.500
_diffrn_reflns_limit_h_max 14
_diffrn_reflns_limit_h_min 0
_diffrn_reflns_limit_k_max 0
_diffrn_reflns_limit_k_min -13
_diffrn_reflns_limit_l_max 15
_diffrn_reflns_limit_l_min -15
_diffrn_reflns_number -13
_diffrn_reflns_theta_max 24.63
_diffrn_reflns_theta_min 2.5
_diffrn_source xray_tube
_diffrn_standards_decay_% 0
_diffrn_standards_interval_time 120
_diffrn_standards_number 3
_exptl_absorpt_coefficient_mu 0.073
_exptl_absorpt_correction_T_max 1.0000
_exptl_absorpt_correction_T_min 0.9143
_exptl_absorpt_correction_type psi_scan_(North,_Phillips,_Mathews,_1968)
_exptl_crystal_colour 'dark red'
_exptl_crystal_density_diffrn 1.28
_exptl_crystal_density_method none
_exptl_crystal_description prism
_exptl_crystal_F_000 708
_exptl_crystal_size_max 0.36
_exptl_crystal_size_mid 0.35
_exptl_crystal_size_min 0.30
_refine_diff_density_max 0.204
_refine_diff_density_min -0.118
_refine_ls_abs_structure_details 'Flack H D  (1983), Acta Cryst. A39, 876-881'
_refine_ls_abs_structure_Flack 2(8)
_refine_ls_extinction_method none
_refine_ls_goodness_of_fit_all 4.608
_refine_ls_goodness_of_fit_ref 1.031
_refine_ls_hydrogen_treatment noref
_refine_ls_matrix_type full
_refine_ls_number_constraints 0
_refine_ls_number_parameters 468
_refine_ls_number_reflns 1293
_refine_ls_number_restraints 9
_refine_ls_R_factor_all 0.259
_refine_ls_R_factor_gt 0.042
_refine_ls_shift/esd_mean 0.006
_refine_ls_shift/su_max 0.048
_refine_ls_structure_factor_coef F
_refine_ls_weighting_scheme sigma
_refine_ls_wR_factor_all 0.210
_refine_ls_wR_factor_ref 0.048
_reflns_number_gt 1293
_reflns_number_total 3132
_reflns_threshold_expression >2.0\s(I)
_cod_data_source_file b104084g.txt
_cod_data_source_block st975
_cod_original_cell_volume 1749(1)
_cod_original_sg_symbol_Hall ' P 2yb'
_cod_database_code 7050679

loop_
_symmetry_equiv_pos_as_xyz
x,y,z
-x,1/2+y,-z

loop_
_atom_site_label
_atom_site_fract_x
_atom_site_fract_y
_atom_site_fract_z
_atom_site_U_iso_or_equiv
_atom_site_adp_type
_atom_site_calc_flag
_atom_site_calc_attached_atom
_atom_site_type_symbol
C1 0.1417(5) 0.7012 -0.2255(4) 0.030(4) Uani ? ? C
C2 0.0373(6) 0.7182(8) -0.3088(5) 0.061(4) Uani ? ? C
C3 -0.0465(6) 0.7761(8) -0.2769(5) 0.049(4) Uani ? ? C
C4 0.0111(5) 0.8037(7) -0.1707(5) 0.049(4) Uani ? ? C
C5 -0.0351(6) 0.8685(6) -0.1042(5) 0.037(4) Uani ? ? C
C6 0.0239(5) 0.9024(8) -0.0006(5) 0.038(4) Uani ? ? C
C7 -0.0267(6) 0.9740(7) 0.0607(5) 0.053(5) Uani ? ? C
C8 0.0556(6) 0.9825(7) 0.1541(4) 0.046(4) Uani ? ? C
C9 0.1576(5) 0.9190(7) 0.1508(4) 0.045(4) Uani ? ? C
C10 0.2604(6) 0.9140(7) 0.2353(5) 0.037(4) Uani ? ? C
C11 0.3622(6) 0.8554(6) 0.2340(5) 0.045(4) Uani ? ? C
C12 0.4702(5) 0.8487(6) 0.3157(5) 0.034(4) Uani ? ? C
C13 0.5433(6) 0.7916(7) 0.2772(5) 0.045(4) Uani ? ? C
C14 0.4875(6) 0.7627(7) 0.1691(4) 0.029(4) Uani ? ? C
C15 0.5349(5) 0.6952(7) 0.1066(4) 0.039(4) Uani ? ? C
C16 0.4770(6) 0.6641(6) 0.0061(5) 0.038(4) Uani ? ? C
C17 0.5282(5) 0.5921(7) -0.0584(5) 0.045(4) Uani ? ? C
C18 0.4493(5) 0.5749(8) -0.1500(5) 0.044(4) Uani ? ? C
C19 0.3472(5) 0.6399(7) -0.1470(5) 0.037(4) Uani ? ? C
C20 0.2445(5) 0.6508(7) -0.2303(5) 0.047(4) Uani ? ? C
N21 0.1199(4) 0.7584(5) -0.1408(3) 0.032(3) Uani ? ? N
N22 0.1396(5) 0.8720(6) 0.0560(4) 0.048(3) Uani ? ? N
N23 0.3747(4) 0.8080(6) 0.1472(4) 0.037(3) Uani ? ? N
N24 0.3670(4) 0.6921(5) -0.0498(3) 0.035(3) Uani ? ? N
C25 -0.1581(6) 0.9097(6) -0.1492(5) 0.041(4) Uani ? ? C
C26 -0.2464(7) 0.8315(7) -0.1423(7) 0.058(6) Uani ? ? C
C27 -0.3624(7) 0.8702(8) -0.1817(7) 0.076(6) Uani ? ? C
C28 -0.3902(6) 0.9733(9) -0.2358(6) 0.062(5) Uani ? ? C
C29 -0.3038(7) 1.0486(9) -0.2445(5) 0.066(5) Uani ? ? C
C30 -0.1860(6) 1.0182(7) -0.1968(5) 0.052(5) Uani ? ? C
N31 -0.2236(6) 0.7248(7) -0.0860(6) 0.079(5) Uani ? ? N
C32 0.2550(7) 0.9627(7) 0.3352(5) 0.064(5) Uani ? ? C
C33 0.3201(6) 1.0653(8) 0.3769(5) 0.047(4) Uani ? ? C
C34 0.3127(7) 1.1136(9) 0.4695(6) 0.084(6) Uani ? ? C
C35 0.2482(8) 1.0658(8) 0.5191(6) 0.069(6) Uani ? ? C
C36 0.1808(7) 0.954(1) 0.4851(6) 0.093(6) Uani ? ? C
C37 0.1895(6) 0.9058(9) 0.3921(5) 0.078(5) Uani ? ? C
N38 0.3821(6) 1.1263(7) 0.3252(5) 0.091(5) Uani ? ? N
C39 0.6634(5) 0.6729(8) 0.1504(5) 0.044(4) Uani ? ? C
C40 0.7067(7) 0.5512(8) 0.1818(5) 0.068(5) Uani ? ? C
C41 0.8255(7) 0.5320(7) 0.2280(6) 0.068(5) Uani ? ? C
C42 0.8949(7) 0.6247(9) 0.2456(7) 0.093(7) Uani ? ? C
C43 0.8646(7) 0.7398(9) 0.2128(7) 0.083(6) Uani ? ? C
C44 0.7452(6) 0.759(1) 0.1649(6) 0.073(6) Uani ? ? C
N45 0.6291(5) 0.4489(6) 0.1624(5) 0.069(4) Uani ? ? N
C46 0.2410(5) 0.5991(6) -0.3336(4) 0.029(3) Uani ? ? C
C47 0.3008(6) 0.6521(6) -0.3895(5) 0.039(4) Uani ? ? C
C48 0.2991(6) 0.5993(8) -0.4826(5) 0.063(5) Uani ? ? C
C49 0.2425(7) 0.501(1) -0.5178(6) 0.089(6) Uani ? ? C
C50 0.1806(7) 0.4421(8) -0.4620(5) 0.066(5) Uani ? ? C
C51 0.1825(7) 0.4921(7) -0.3666(6) 0.059(5) Uani ? ? C
N52 0.3655(5) 0.7596(6) -0.3597(4) 0.061(4) Uani ? ? N
H01 0.1843 0.7621 -0.0672 0.0984 Uiso ? ? H
H02 0.3320 0.7810 0.0953 0.0931 Uiso ? ? H
H1 0.0262 0.6931 -0.3779 0.0737 Uiso calc C2 H
H2 -0.1247 0.7935 -0.3167 0.0694 Uiso calc C3 H
H3 -0.1023 1.0083 0.0401 0.0729 Uiso calc C7 H
H4 0.0477 1.0237 0.2125 0.0640 Uiso calc C8 H
H5 0.4867 0.8790 0.3840 0.0525 Uiso calc C12 H
H6 0.6215 0.7724 0.3154 0.0624 Uiso calc C13 H
H7 0.6057 0.5626 -0.0376 0.0566 Uiso calc C17 H
H8 0.4579 0.5293 -0.2060 0.0619 Uiso calc C18 H
H9 -0.4223 0.8231 -0.1701 0.1057 Uiso calc C27 H
H10 -0.4695 0.9940 -0.2679 0.0912 Uiso calc C28 H
H11 -0.3237 1.1210 -0.2827 0.0890 Uiso calc C29 H
H12 -0.1264 1.0729 -0.1977 0.0726 Uiso calc C30 H
H13 0.3563 1.1835 0.4970 0.1142 Uiso calc C34 H
H14 0.2441 1.1043 0.5800 0.1080 Uiso calc C35 H
H15 0.1356 0.9181 0.5226 0.1134 Uiso calc C36 H
H16 0.1504 0.8329 0.3667 0.0926 Uiso calc C37 H
H17 0.8554 0.4536 0.2463 0.0953 Uiso calc C41 H
H18 0.9740 0.6111 0.2848 0.1254 Uiso calc C42 H
H19 0.9203 0.8021 0.2218 0.1162 Uiso calc C43 H
H20 0.7202 0.8370 0.1410 0.1103 Uiso calc C44 H
H21 0.3411 0.6368 -0.5223 0.0804 Uiso calc C48 H
H22 0.2436 0.4687 -0.5821 0.1250 Uiso calc C49 H
H23 0.1384 0.3707 -0.4874 0.0935 Uiso calc C50 H
H24 0.1439 0.4528 -0.3249 0.0847 Uiso calc C51 H

loop_
_atom_site_aniso_label
_atom_site_aniso_U_11
_atom_site_aniso_U_22
_atom_site_aniso_U_33
_atom_site_aniso_U_12
_atom_site_aniso_U_13
_atom_site_aniso_U_23
_atom_site_aniso_type_symbol
C1 0.033(4) 0.042(4) 0.021(3) -0.017(4) -0.006(3) 0.007(3) C
C2 0.064(4) 0.070(6) 0.050(3) -0.029(4) 0.037(3) -0.018(4) C
C3 0.050(4) 0.079(6) 0.030(3) -0.036(4) 0.011(3) -0.021(4) C
C4 0.036(3) 0.044(5) 0.072(4) 0.022(3) 0.037(3) 0.008(4) C
C5 0.036(4) 0.024(4) 0.061(4) -0.011(3) 0.005(3) -0.002(4) C
C6 0.017(3) 0.080(6) 0.040(3) -0.026(4) 0.011(3) -0.021(4) C
C7 0.035(4) 0.062(5) 0.068(4) 0.007(4) 0.012(3) -0.020(5) C
C8 0.073(4) 0.048(5) 0.029(3) 0.018(4) 0.019(3) -0.011(4) C
C9 0.058(4) 0.033(4) 0.046(3) -0.001(4) 0.033(3) -0.017(4) C
C10 0.043(4) 0.030(4) 0.038(3) 0.000(4) 0.002(3) 0.001(4) C
C11 0.071(4) 0.031(4) 0.042(3) 0.008(4) 0.031(3) -0.008(3) C
C12 0.034(4) 0.043(5) 0.027(3) 0.029(3) -0.015(3) -0.002(4) C
C13 0.045(4) 0.038(4) 0.053(4) 0.034(4) 0.005(3) 0.021(4) C
C14 0.047(4) 0.038(4) 0.014(3) -0.008(4) -0.018(3) 0.003(4) C
C15 0.042(4) 0.059(5) 0.024(3) 0.015(4) 0.020(2) 0.003(4) C
C16 0.086(5) 0.016(4) 0.040(3) 0.030(4) 0.026(3) 0.012(3) C
C17 0.035(3) 0.055(5) 0.046(3) -0.007(4) 0.021(3) 0.003(4) C
C18 0.025(3) 0.065(6) 0.051(4) -0.005(4) 0.010(3) -0.008(4) C
C19 0.026(4) 0.040(5) 0.049(4) 0.001(4) -0.000(3) 0.009(4) C
C20 0.043(4) 0.047(5) 0.051(3) -0.007(4) 0.026(3) -0.013(4) C
N21 0.058(3) 0.024(3) 0.022(2) 0.009(3) 0.019(2) -0.001(3) N
N22 0.039(3) 0.049(4) 0.057(3) -0.016(3) 0.010(3) -0.024(3) N
N23 0.017(3) 0.065(4) 0.046(3) -0.010(3) -0.004(2) -0.001(3) N
N24 0.042(3) 0.047(4) 0.022(2) 0.021(3) 0.007(2) 0.005(3) N
C25 0.061(4) 0.021(4) 0.054(3) 0.009(4) 0.029(3) -0.018(3) C
C26 0.048(5) 0.033(5) 0.121(7) -0.001(4) 0.013(5) 0.003(5) C
C27 0.055(5) 0.059(6) 0.133(7) 0.002(5) 0.034(4) 0.026(6) C
C28 0.030(4) 0.101(7) 0.077(5) 0.016(5) 0.014(4) -0.013(5) C
C29 0.065(5) 0.088(7) 0.050(4) 0.011(5) 0.016(4) 0.020(5) C
C30 0.034(4) 0.056(5) 0.076(5) 0.022(4) 0.014(3) 0.026(4) C
N31 0.057(4) 0.066(5) 0.131(6) -0.005(4) 0.024(4) 0.018(5) N
C32 0.094(6) 0.053(6) 0.052(4) -0.018(5) 0.016(4) -0.028(4) C
C33 0.042(4) 0.083(6) 0.030(3) -0.011(5) 0.001(3) -0.005(4) C
C34 0.083(6) 0.086(7) 0.083(6) -0.026(6) 0.009(5) -0.036(6) C
C35 0.145(8) 0.040(5) 0.057(5) 0.008(6) 0.022(5) -0.018(5) C
C36 0.086(5) 0.116(8) 0.080(4) 0.024(6) 0.054(3) 0.020(6) C
C37 0.066(4) 0.093(7) 0.077(4) 0.019(5) 0.053(3) 0.028(5) C
N38 0.107(5) 0.079(5) 0.089(4) -0.029(5) 0.053(3) -0.007(4) N
C39 0.029(4) 0.071(6) 0.040(3) 0.006(4) 0.007(3) 0.012(4) C
C40 0.076(5) 0.075(6) 0.056(4) -0.037(5) 0.033(3) -0.028(5) C
C41 0.066(5) 0.065(5) 0.072(5) 0.059(4) -0.001(4) -0.025(4) C
C42 0.073(6) 0.091(7) 0.122(7) -0.017(6) 0.026(5) -0.040(7) C
C43 0.055(5) 0.084(7) 0.121(7) -0.025(5) 0.018(5) -0.033(6) C
C44 0.034(4) 0.128(8) 0.090(5) -0.022(5) 0.015(4) 0.022(7) C
N45 0.072(4) 0.062(5) 0.073(4) -0.002(4) 0.024(3) 0.012(4) N
C46 0.019(3) 0.044(4) 0.029(3) 0.017(3) 0.009(2) 0.005(3) C
C47 0.047(4) 0.037(4) 0.034(3) -0.005(4) 0.003(3) -0.018(4) C
C48 0.074(4) 0.078(7) 0.043(4) -0.022(5) 0.032(3) -0.016(4) C
C49 0.066(5) 0.16(1) 0.066(5) -0.014(7) 0.032(4) -0.030(6) C
C50 0.115(6) 0.050(6) 0.051(4) 0.004(6) 0.027(4) -0.011(4) C
C51 0.104(6) 0.027(5) 0.075(5) 0.021(4) 0.043(4) -0.001(4) C
N52 0.066(4) 0.063(5) 0.055(3) -0.014(4) 0.018(3) -0.011(4) N

loop_
_atom_type_symbol
_atom_type_description
_atom_type_scat_dispersion_real
_atom_type_scat_dispersion_imag
_atom_type_scat_source
C ? 0.002 0.002 International_Tables_Vol_IV_Table_2.3.1
H ? 0.000 0.000 International_Tables_Vol_IV_Table_2.3.1
N ? 0.004 0.003 International_Tables_Vol_IV_Table_2.3.1

loop_
_geom_angle_atom_site_label_1
_geom_angle_atom_site_label_2
_geom_angle_atom_site_label_3
_geom_angle
_geom_angle_site_symmetry_1
_geom_angle_site_symmetry_2
_geom_angle_site_symmetry_3
_geom_angle_publ_flag
C2 C1 C20 127(1) . . . ?
C2 C1 N21 103(1) . . . ?
C20 C1 N21 128(1) . . . ?
C1 C2 C3 111(1) . . . ?
C2 C3 C4 104(1) . . . ?
C3 C4 C5 126(1) . . . ?
C3 C4 N21 110(1) . . . ?
C5 C4 N21 123(1) . . . ?
C4 C5 C6 126(1) . . . ?
C4 C5 C25 116(1) . . . ?
C6 C5 C25 116(1) . . . ?
C5 C6 C7 123(1) . . . ?
C5 C6 N22 125(1) . . . ?
C7 C6 N22 110(1) . . . ?
C6 C7 C8 105(1) . . . ?
C7 C8 C9 108(1) . . . ?
C8 C9 C10 122(1) . . . ?
C8 C9 N22 110(1) . . . ?
C10 C9 N22 127(1) . . . ?
C9 C10 C11 124(1) . . . ?
C9 C10 C32 116(1) . . . ?
C11 C10 C32 118(1) . . . ?
C10 C11 C12 127(1) . . . ?
C10 C11 N23 122(1) . . . ?
C10 C11 H02 108.13 . . . ?
C12 C11 N23 109(1) . . . ?
C12 C11 H02 124.37 . . . ?
N23 C11 H02 16.29 . . . ?
C11 C12 C13 106(1) . . . ?
C12 C13 C14 110(1) . . . ?
C13 C14 C15 126(1) . . . ?
C13 C14 N23 104(1) . . . ?
C13 C14 H02 126.51 . . . ?
C15 C14 N23 129(1) . . . ?
C15 C14 H02 106.04 . . . ?
N23 C14 H02 23.50 . . . ?
C14 C15 C16 124(1) . . . ?
C14 C15 C39 115(1) . . . ?
C16 C15 C39 119(1) . . . ?
C15 C16 C17 123(1) . . . ?
C15 C16 N24 127(1) . . . ?
C17 C16 N24 108(1) . . . ?
C16 C17 C18 109(1) . . . ?
C17 C18 C19 105(1) . . . ?
C18 C19 C20 124(1) . . . ?
C18 C19 N24 110(1) . . . ?
C20 C19 N24 124(1) . . . ?
C1 C20 C19 125(1) . . . ?
C1 C20 C46 116(1) . . . ?
C19 C20 C46 118(1) . . . ?
C1 N21 C4 109(1) . . . ?
C1 N21 H01 121.19 . . . ?
C4 N21 H01 128.87 . . . ?
C6 N22 C9 105(1) . . . ?
C11 N23 C14 109(1) . . . ?
C11 N23 H02 135.18 . . . ?
C14 N23 H02 111.70 . . . ?
C16 N24 C19 106(1) . . . ?
C5 C25 C26 117(1) . . . ?
C5 C25 C30 122(1) . . . ?
C26 C25 C30 120(1) . . . ?
C25 C26 C27 118(1) . . . ?
C25 C26 N31 122(1) . . . ?
C27 C26 N31 118(1) . . . ?
C26 C27 C28 121(1) . . . ?
C27 C28 C29 120(1) . . . ?
C28 C29 C30 119(1) . . . ?
C25 C30 C29 119(1) . . . ?
C10 C32 C33 119(1) . . . ?
C10 C32 C37 122(1) . . . ?
C33 C32 C37 118(1) . . . ?
C32 C33 C34 119(1) . . . ?
C32 C33 N38 121(1) . . . ?
C34 C33 N38 118(1) . . . ?
C33 C34 C35 122(1) . . . ?
C34 C35 C36 123(1) . . . ?
C35 C36 C37 114(1) . . . ?
C32 C37 C36 122(1) . . . ?
C15 C39 C40 119(1) . . . ?
C15 C39 C44 124(1) . . . ?
C40 C39 C44 115(1) . . . ?
C39 C40 C41 119(1) . . . ?
C39 C40 N45 121(1) . . . ?
C41 C40 N45 118(1) . . . ?
C40 C41 C42 118(1) . . . ?
C41 C42 C43 126(1) . . . ?
C42 C43 C44 114(1) . . . ?
C39 C44 C43 124(1) . . . ?
C20 C46 C47 119(1) . . . ?
C20 C46 C51 119(1) . . . ?
C47 C46 C51 120(1) . . . ?
C46 C47 C48 118(1) . . . ?
C46 C47 N52 123(1) . . . ?
C48 C47 N52 117(1) . . . ?
C47 C48 C49 123(1) . . . ?
C48 C49 C50 120(1) . . . ?
C49 C50 C51 117(1) . . . ?
C46 C51 C50 119(1) . . . ?
C11 H02 C14 71.45 . . . ?
C11 H02 N23 28.53 . . . ?
C14 H02 N23 44.80 . . . ?

loop_
_geom_bond_atom_site_label_1
_geom_bond_atom_site_label_2
_geom_bond_distance
_geom_bond_site_symmetry_1
_geom_bond_site_symmetry_2
_geom_bond_publ_flag
C1 C2 1.42(2) . . ?
C1 C20 1.39(2) . . ?
C1 N21 1.42(1) . . ?
C2 C3 1.39(2) . . ?
C3 C4 1.42(2) . . ?
C4 C5 1.41(2) . . ?
C4 N21 1.35(1) . . ?
C5 C6 1.42(2) . . ?
C5 C25 1.49(2) . . ?
C6 C7 1.43(2) . . ?
C6 N22 1.41(1) . . ?
C7 C8 1.35(2) . . ?
C8 C9 1.44(2) . . ?
C9 C10 1.40(2) . . ?
C9 N22 1.35(1) . . ?
C10 C11 1.40(2) . . ?
C10 C32 1.49(2) . . ?
C11 C12 1.42(2) . . ?
C11 N23 1.35(1) . . ?
C11 H02 1.9892 . . ?
C12 C13 1.33(2) . . ?
C13 C14 1.45(1) . . ?
C14 C15 1.39(1) . . ?
C14 N23 1.40(1) . . ?
C14 H02 1.8441 . . ?
C15 C16 1.37(2) . . ?
C15 C39 1.50(2) . . ?
C16 C17 1.47(2) . . ?
C16 N24 1.34(2) . . ?
C17 C18 1.32(2) . . ?
C18 C19 1.45(2) . . ?
C19 C20 1.40(2) . . ?
C19 N24 1.40(1) . . ?
C20 C46 1.51(2) . . ?
N21 H01 1.0572 . . ?
N23 H02 0.7915 . . ?
C25 C26 1.41(2) . . ?
C25 C30 1.36(2) . . ?
C26 C27 1.40(2) . . ?
C26 N31 1.40(2) . . ?
C27 C28 1.35(2) . . ?
C28 C29 1.38(2) . . ?
C29 C30 1.41(2) . . ?
C32 C33 1.40(2) . . ?
C32 C37 1.43(2) . . ?
C33 C34 1.40(2) . . ?
C33 N38 1.37(1) . . ?
C34 C35 1.30(2) . . ?
C35 C36 1.48(2) . . ?
C36 C37 1.41(2) . . ?
C39 C40 1.47(2) . . ?
C39 C44 1.35(2) . . ?
C40 C41 1.39(2) . . ?
C40 N45 1.45(2) . . ?
C41 C42 1.31(2) . . ?
C42 C43 1.37(2) . . ?
C43 C44 1.40(2) . . ?
C46 C47 1.35(1) . . ?
C46 C51 1.39(2) . . ?
C47 C48 1.39(2) . . ?
C47 N52 1.42(1) . . ?
C48 C49 1.30(2) . . ?
C49 C50 1.39(2) . . ?
C50 C51 1.41(2) . . ?

loop_
_geom_contact_atom_site_label_1
_geom_contact_atom_site_label_2
_geom_contact_distance
_geom_contact_site_symmetry_1
_geom_contact_site_symmetry_2
_geom_contact_publ_flag
? ? ? ? ? ?
